data_7711903
loop_
_publ_author_name
'Ludwig, Stephan'
'Hamann, Friederike M.'
'Helmdach, Kai'
'Villinger, Alexander'
'Seidel, Wolfram W.'

_publ_section_title
;
 Tuning the potential of redox-active diphosphine ligands based on the
 alkyne complexes
 [Tp*W(CO)L{&#x3b7;<sup>2</sup>-C<sub>2</sub>(PPh<sub>2</sub>)<sub>2</sub>}].
;
_journal_issue 2
_journal_name_full 'Dalton transactions (Cambridge, England : 2003)'
_journal_page_first 326
_journal_page_last 337
_journal_paper_doi 10.1039/d2dt02794a
_journal_volume 52
_journal_year 2023
_chemical_formula_moiety 'C45 H48 B Br N6 O P2 W, C5 H12'
_chemical_formula_sum 'C50 H60 B Br N6 O P2 W'
_chemical_formula_weight 1097.55
_chemical_name_systematic
\h2-{Bis(diphenylphosphanyl)ethyne}-bromido-carbonyl-hydrido{tris(3,4,5-trimethylpyrazolyl)borato}-tungsten(II)
_chemical_properties_physical Air-sensitive
_space_group_crystal_system monoclinic
_space_group_IT_number 14
_space_group_name_Hall '-P 2yn'
_space_group_name_H-M_alt 'P 1 21/n 1'
_atom_sites_solution_hydrogens geom
_audit_creation_method SHELXL-2014/7
_audit_update_record
;
2022-11-24 deposited with the CCDC.	2022-12-12 downloaded from the CCDC.
;
_cell_angle_alpha 90
_cell_angle_beta 99.1660(10)
_cell_angle_gamma 90
_cell_formula_units_Z 4
_cell_length_a 13.1304(4)
_cell_length_b 19.4822(6)
_cell_length_c 19.7195(6)
_cell_measurement_reflns_used 9842
_cell_measurement_temperature 123(2)
_cell_measurement_theta_max 32.55
_cell_measurement_theta_min 2.63
_cell_volume 4980.0(3)
_computing_cell_refinement 'Bruker Apex V7.51A'
_computing_data_collection 'Bruker Apex V7.51A'
_computing_data_reduction 'Bruker SAINT'
_computing_molecular_graphics 'ORTEP-3v2.01 (Farrugia, 1997)'
_computing_publication_material 'SHELXL-2014/7 (Sheldrick, 2014)'
_computing_structure_refinement 'SHELXL-2014/7 (Sheldrick, 2014)'
_computing_structure_solution 'Bruker SHELXTL'
_diffrn_ambient_temperature 123(2)
_diffrn_detector_area_resol_mean 10.4167
_diffrn_measured_fraction_theta_full 0.998
_diffrn_measured_fraction_theta_max 0.999
_diffrn_measurement_device_type 'Bruker D8 QUEST diffractometer'
_diffrn_measurement_method 'phi and omega scans'
_diffrn_radiation_type MoK\a
_diffrn_radiation_wavelength 0.71073
_diffrn_reflns_av_R_equivalents 0.0328
_diffrn_reflns_av_unetI/netI 0.0162
_diffrn_reflns_Laue_measured_fraction_full 0.998
_diffrn_reflns_Laue_measured_fraction_max 0.999
_diffrn_reflns_limit_h_max 19
_diffrn_reflns_limit_h_min -19
_diffrn_reflns_limit_k_max 29
_diffrn_reflns_limit_k_min -29
_diffrn_reflns_limit_l_max 29
_diffrn_reflns_limit_l_min -29
_diffrn_reflns_number 218734
_diffrn_reflns_point_group_measured_fraction_full 0.998
_diffrn_reflns_point_group_measured_fraction_max 0.999
_diffrn_reflns_theta_full 25.242
_diffrn_reflns_theta_max 32.500
_diffrn_reflns_theta_min 2.625
_diffrn_source 'microfocus sealed tube'
_exptl_absorpt_coefficient_mu 3.228
_exptl_absorpt_correction_T_max 0.7464
_exptl_absorpt_correction_T_min 0.6136
_exptl_absorpt_correction_type multi-scan
_exptl_absorpt_process_details '(SADABS-2016/2; Sheldrick, 2015)'
_exptl_crystal_colour green
_exptl_crystal_density_diffrn 1.464
_exptl_crystal_description block
_exptl_crystal_F_000 2216
_exptl_crystal_recrystallization_method 'Re-crystallisation from solvent: dichloromethane / n-pentane'
_exptl_crystal_size_max 0.260
_exptl_crystal_size_mid 0.220
_exptl_crystal_size_min 0.180
_platon_squeeze_details
;
The unit cell contains about four n-pentane molecules which have been treated 
as a diffuse contribution to the overall scattering without specific atom 
positions by SQUEEZE/PLATON.
;
_refine_diff_density_max 0.487
_refine_diff_density_min -0.932
_refine_diff_density_rms 0.080
_refine_ls_extinction_method none
_refine_ls_goodness_of_fit_ref 1.079
_refine_ls_hydrogen_treatment constr
_refine_ls_matrix_type full
_refine_ls_number_parameters 553
_refine_ls_number_reflns 18022
_refine_ls_number_restraints 40
_refine_ls_restrained_S_all 1.079
_refine_ls_R_factor_all 0.0246
_refine_ls_R_factor_gt 0.0189
_refine_ls_shift/su_max 0.010
_refine_ls_shift/su_mean 0.000
_refine_ls_structure_factor_coef Fsqd
_refine_ls_weighting_details 'w=1/[\s^2^(Fo^2^)+(0.0185P)^2^+2.6054P] where P=(Fo^2^+2Fc^2^)/3'
_refine_ls_weighting_scheme calc
_refine_ls_wR_factor_gt 0.0416
_refine_ls_wR_factor_ref 0.0434
_reflns_Friedel_coverage 0.000
_reflns_number_gt 16095
_reflns_number_total 18022
_reflns_threshold_expression 'I > 2\s(I)'
_cod_data_source_file d2dt02794a2.cif
_cod_data_source_block is_sl287
_cod_depositor_comments 'Adding full bibliography for 7711895--7711909.cif.'
_cod_original_sg_symbol_H-M 'P 21/n'
_cod_database_code 7711903
_shelx_shelxl_version_number 2014/7
_shelx_space_group_comment
;
The symmetry employed for this shelxl refinement is uniquely defined
by the following loop, which should always be used as a source of
symmetry information in preference to the above space-group names.
They are only intended as comments.
;
_shelx_estimated_absorpt_t_min 0.487
_shelx_estimated_absorpt_t_max 0.594
_platon_squeeze_void_probe_radius 1.20

loop_
_space_group_symop_operation_xyz
'x, y, z'
'-x+1/2, y+1/2, -z+1/2'
'-x, -y, -z'
'x-1/2, -y-1/2, z-1/2'

loop_
_atom_site_label
_atom_site_type_symbol
_atom_site_fract_x
_atom_site_fract_y
_atom_site_fract_z
_atom_site_U_iso_or_equiv
_atom_site_adp_type
_atom_site_occupancy
_atom_site_site_symmetry_order
_atom_site_calc_flag
_atom_site_refinement_flags_posn
_atom_site_refinement_flags_adp
_atom_site_refinement_flags_occupancy
_atom_site_disorder_assembly
_atom_site_disorder_group
W1 W 0.21629(2) 0.67184(2) 0.63305(2) 0.01171(1) Uani 1 1 d . . . . .
Br1 Br 0.28473(2) 0.73774(2) 0.53568(2) 0.02134(3) Uani 1 1 d . . . . .
B1 B -0.03762(11) 0.67731(8) 0.62367(8) 0.0171(3) Uani 1 1 d . . . . .
H1 H -0.1142 0.6784 0.6214 0.020 Uiso 1 1 calc R U . . .
N1 N 0.09165(8) 0.63629(6) 0.54985(6) 0.0156(2) Uani 1 1 d . . . . .
N2 N -0.00987(8) 0.64597(6) 0.55728(6) 0.0155(2) Uani 1 1 d . . . . .
N3 N 0.10943(8) 0.76095(6) 0.63392(6) 0.0154(2) Uani 1 1 d . . . . .
N4 N 0.00642(8) 0.74984(6) 0.63377(6) 0.0165(2) Uani 1 1 d . . . . .
N5 N 0.11530(8) 0.61614(5) 0.69139(6) 0.01471(19) Uani 1 1 d . . . . .
N6 N 0.01174(8) 0.63075(6) 0.68334(6) 0.0161(2) Uani 1 1 d . . . . .
O1 O 0.31713(8) 0.53183(5) 0.60491(6) 0.0237(2) Uani 1 1 d . . . . .
P1 P 0.47727(3) 0.63095(2) 0.73448(2) 0.01910(7) Uani 1 1 d . . . . .
C1 C 0.35338(10) 0.66700(6) 0.70042(7) 0.0151(2) Uani 1 1 d . . . . .
C2 C 0.29284(9) 0.71534(7) 0.72073(6) 0.0150(2) Uani 1 1 d . . . . .
C3A C 0.5559(3) 0.7082(2) 0.7531(3) 0.0229(11) Uani 0.85(3) 1 d . . P A 1
C4A C 0.6393(3) 0.7042(4) 0.8066(2) 0.0334(11) Uani 0.85(3) 1 d . . P A 1
H4A H 0.6518 0.6628 0.8320 0.040 Uiso 0.85(3) 1 calc R U P A 1
C5A C 0.7043(3) 0.7602(4) 0.8232(3) 0.0441(12) Uani 0.85(3) 1 d . . P A 1
H5A H 0.7606 0.7569 0.8598 0.053 Uiso 0.85(3) 1 calc R U P A 1
C6A C 0.6873(3) 0.8201(4) 0.7867(4) 0.0442(12) Uani 0.85(3) 1 d . . P A 1
H6A H 0.7318 0.8582 0.7982 0.053 Uiso 0.85(3) 1 calc R U P A 1
C7A C 0.6052(3) 0.82534(19) 0.7331(4) 0.0398(9) Uani 0.85(3) 1 d . . P A 1
H7A H 0.5939 0.8667 0.7075 0.048 Uiso 0.85(3) 1 calc R U P A 1
C8A C 0.5393(3) 0.7694(2) 0.7172(4) 0.0316(8) Uani 0.85(3) 1 d . . P A 1
H8A H 0.4822 0.7734 0.6812 0.038 Uiso 0.85(3) 1 calc R U P A 1
C3B C 0.555(2) 0.7121(9) 0.7475(13) 0.022(7) Uiso 0.15(3) 1 d G . P A 2
C4B C 0.5365(15) 0.7686(9) 0.7042(10) 0.009(3) Uiso 0.15(3) 1 d G . P A 2
H4B H 0.4822 0.7674 0.6661 0.011 Uiso 0.15(3) 1 calc R U P A 2
C5B C 0.5977(18) 0.8268(9) 0.7167(11) 0.032(5) Uiso 0.15(3) 1 d G . P A 2
H5B H 0.5853 0.8654 0.6871 0.038 Uiso 0.15(3) 1 calc R U P A 2
C6B C 0.6772(19) 0.8286(11) 0.7724(11) 0.037(6) Uiso 0.15(3) 1 d G . P A 2
H6B H 0.7191 0.8684 0.7809 0.044 Uiso 0.15(3) 1 calc R U P A 2
C7B C 0.695(2) 0.7720(13) 0.8157(11) 0.047(8) Uiso 0.15(3) 1 d G . P A 2
H7B H 0.7498 0.7732 0.8537 0.056 Uiso 0.15(3) 1 calc R U P A 2
C8B C 0.634(2) 0.7138(12) 0.8032(13) 0.043(9) Uiso 0.15(3) 1 d G . P A 2
H8B H 0.6467 0.6752 0.8327 0.052 Uiso 0.15(3) 1 calc R U P A 2
C9 C 0.52690(10) 0.59856(7) 0.65897(7) 0.0197(3) Uani 1 1 d . . . . .
C10 C 0.57894(11) 0.53573(8) 0.66549(9) 0.0246(3) Uani 1 1 d . . . . .
H10 H 0.5889 0.5123 0.7083 0.030 Uiso 1 1 calc R U . . .
C11 C 0.61629(12) 0.50744(8) 0.60934(10) 0.0314(4) Uani 1 1 d . . . . .
H11 H 0.6521 0.4649 0.6141 0.038 Uiso 1 1 calc R U . . .
C12 C 0.60151(12) 0.54087(9) 0.54698(9) 0.0314(4) Uani 1 1 d . . . . .
H12 H 0.6255 0.5208 0.5085 0.038 Uiso 1 1 calc R U . . .
C13 C 0.55151(12) 0.60404(10) 0.54026(9) 0.0306(3) Uani 1 1 d . . . . .
H13 H 0.5424 0.6275 0.4975 0.037 Uiso 1 1 calc R U . . .
C14 C 0.51495(12) 0.63283(9) 0.59622(8) 0.0263(3) Uani 1 1 d . . . . .
H14 H 0.4815 0.6762 0.5916 0.032 Uiso 1 1 calc R U . . .
C15 C 0.17766(10) 0.79644(7) 0.80480(7) 0.0178(2) Uani 1 1 d . . . . .
C16 C 0.09645(11) 0.74966(7) 0.79853(7) 0.0214(3) Uani 1 1 d . . . . .
H16 H 0.1057 0.7047 0.7820 0.026 Uiso 1 1 calc R U . . .
C17 C 0.00187(11) 0.76825(9) 0.81632(8) 0.0273(3) Uani 1 1 d . . . . .
H17 H -0.0532 0.7361 0.8115 0.033 Uiso 1 1 calc R U . . .
C18 C -0.01218(12) 0.83366(9) 0.84109(9) 0.0291(3) Uani 1 1 d . . . . .
H18 H -0.0766 0.8460 0.8537 0.035 Uiso 1 1 calc R U . . .
C19 C 0.06772(11) 0.88100(8) 0.84747(8) 0.0244(3) Uani 1 1 d . . . . .
H19 H 0.0582 0.9258 0.8645 0.029 Uiso 1 1 calc R U . . .
C20 C 0.16181(11) 0.86261(7) 0.82878(7) 0.0195(2) Uani 1 1 d . . . . .
H20 H 0.2160 0.8954 0.8323 0.023 Uiso 1 1 calc R U . . .
P2A P 0.30822(6) 0.77696(7) 0.78938(7) 0.01657(15) Uani 0.894(6) 1 d D U P B 1
C21A C 0.35920(13) 0.72274(13) 0.86317(9) 0.0224(4) Uani 0.894(6) 1 d D . P B 1
C22A C 0.30763(18) 0.66557(15) 0.88324(11) 0.0372(5) Uani 0.894(6) 1 d D . P B 1
H22A H 0.2405 0.6548 0.8600 0.045 Uiso 0.894(6) 1 calc R U P B 1
C23A C 0.3536(2) 0.62404(18) 0.93699(12) 0.0526(8) Uani 0.894(6) 1 d D . P B 1
H23A H 0.3185 0.5845 0.9496 0.063 Uiso 0.894(6) 1 calc R U P B 1
C24A C 0.4502(2) 0.64031(19) 0.97194(11) 0.0540(9) Uani 0.894(6) 1 d D . P B 1
H24A H 0.4818 0.6115 1.0082 0.065 Uiso 0.894(6) 1 calc R U P B 1
C25A C 0.5011(2) 0.69812(17) 0.95461(12) 0.0440(8) Uani 0.894(6) 1 d D . P B 1
H25A H 0.5667 0.7099 0.9797 0.053 Uiso 0.894(6) 1 calc R U P B 1
C26A C 0.45576(15) 0.73914(14) 0.90011(12) 0.0312(5) Uani 0.894(6) 1 d D . P B 1
H26A H 0.4911 0.7787 0.8880 0.037 Uiso 0.894(6) 1 calc R U P B 1
P2B P 0.3084(6) 0.7878(4) 0.7786(4) 0.0169(15) Uiso 0.106(6) 1 d D U P B 2
C21B C 0.3672(8) 0.7425(6) 0.8573(5) 0.020(2) Uiso 0.106(6) 1 d DG U P B 2
C22B C 0.4685(8) 0.7593(6) 0.8842(5) 0.016(3) Uiso 0.106(6) 1 d DG U P B 2
H22B H 0.5037 0.7938 0.8629 0.019 Uiso 0.106(6) 1 calc R U P B 2
C23B C 0.5185(6) 0.7256(6) 0.9423(5) 0.021(3) Uiso 0.106(6) 1 d DG U P B 2
H23B H 0.5877 0.7371 0.9606 0.026 Uiso 0.106(6) 1 calc R U P B 2
C24B C 0.4671(7) 0.6751(7) 0.9734(4) 0.021(3) Uiso 0.106(6) 1 d DG U P B 2
H24B H 0.5012 0.6521 1.0131 0.025 Uiso 0.106(6) 1 calc R U P B 2
C25B C 0.3658(7) 0.6583(8) 0.9466(5) 0.028(3) Uiso 0.106(6) 1 d DG U P B 2
H25B H 0.3307 0.6239 0.9679 0.034 Uiso 0.106(6) 1 calc R U P B 2
C26B C 0.3159(6) 0.6920(7) 0.8885(5) 0.021(3) Uiso 0.106(6) 1 d DG U P B 2
H26B H 0.2466 0.6806 0.8701 0.026 Uiso 0.106(6) 1 calc R U P B 2
C27 C 0.28326(10) 0.58524(7) 0.61396(7) 0.0168(2) Uani 1 1 d . . . . .
C28 C 0.09022(10) 0.60123(7) 0.49045(7) 0.0170(2) Uani 1 1 d . . . . .
C29 C -0.01161(11) 0.58793(7) 0.46027(7) 0.0180(2) Uani 1 1 d . . . . .
C30 C -0.07274(10) 0.61739(7) 0.50373(7) 0.0173(2) Uani 1 1 d . . . . .
C31 C 0.18351(11) 0.58069(8) 0.46112(7) 0.0250(3) Uani 1 1 d . . . . .
H31A H 0.2429 0.6078 0.4827 0.038 Uiso 1 1 calc R U . . .
H31B H 0.1716 0.5890 0.4115 0.038 Uiso 1 1 calc R U . . .
H31C H 0.1974 0.5318 0.4699 0.038 Uiso 1 1 calc R U . . .
C32 C -0.04562(12) 0.54978(8) 0.39427(7) 0.0260(3) Uani 1 1 d . . . . .
H32A H -0.1162 0.5330 0.3932 0.039 Uiso 1 1 calc R U . . .
H32B H 0.0007 0.5108 0.3913 0.039 Uiso 1 1 calc R U . . .
H32C H -0.0435 0.5807 0.3553 0.039 Uiso 1 1 calc R U . . .
C33 C -0.18702(11) 0.62190(9) 0.49585(8) 0.0270(3) Uani 1 1 d . . . . .
H33A H -0.2094 0.6105 0.5396 0.041 Uiso 1 1 calc R U . . .
H33B H -0.2180 0.5895 0.4604 0.041 Uiso 1 1 calc R U . . .
H33C H -0.2091 0.6687 0.4823 0.041 Uiso 1 1 calc R U . . .
C34 C 0.12443(11) 0.82928(7) 0.64183(7) 0.0186(2) Uani 1 1 d . . . . .
C35 C 0.03083(12) 0.86182(7) 0.64748(7) 0.0221(3) Uani 1 1 d . . . . .
C36 C -0.04187(11) 0.81018(8) 0.64175(7) 0.0217(3) Uani 1 1 d . . . . .
C37 C 0.22572(12) 0.86480(8) 0.64411(9) 0.0271(3) Uani 1 1 d . . . . .
H37A H 0.2793 0.8309 0.6395 0.041 Uiso 1 1 calc R U . . .
H37B H 0.2434 0.8890 0.6880 0.041 Uiso 1 1 calc R U . . .
H37C H 0.2210 0.8979 0.6063 0.041 Uiso 1 1 calc R U . . .
C38 C 0.01596(14) 0.93730(8) 0.65779(9) 0.0332(4) Uani 1 1 d . . . . .
H38A H -0.0579 0.9474 0.6536 0.050 Uiso 1 1 calc R U . . .
H38B H 0.0453 0.9631 0.6229 0.050 Uiso 1 1 calc R U . . .
H38C H 0.0507 0.9507 0.7036 0.050 Uiso 1 1 calc R U . . .
C39 C -0.15553(13) 0.81464(10) 0.64257(11) 0.0358(4) Uani 1 1 d . . . . .
H39A H -0.1931 0.7979 0.5988 0.054 Uiso 1 1 calc R U . . .
H39B H -0.1746 0.8625 0.6493 0.054 Uiso 1 1 calc R U . . .
H39C H -0.1733 0.7865 0.6802 0.054 Uiso 1 1 calc R U . . .
C40 C 0.13414(11) 0.56812(7) 0.74131(7) 0.0187(2) Uani 1 1 d . . . . .
C41 C 0.04249(12) 0.55256(7) 0.76605(8) 0.0231(3) Uani 1 1 d . . . . .
C42 C -0.03320(11) 0.59226(7) 0.72759(7) 0.0213(3) Uani 1 1 d . . . . .
C43 C 0.23690(13) 0.53633(8) 0.76416(8) 0.0286(3) Uani 1 1 d . . . . .
H43A H 0.2558 0.5080 0.7270 0.043 Uiso 1 1 calc R U . . .
H43B H 0.2340 0.5076 0.8046 0.043 Uiso 1 1 calc R U . . .
H43C H 0.2886 0.5725 0.7759 0.043 Uiso 1 1 calc R U . . .
C44 C 0.03132(16) 0.50173(10) 0.82157(10) 0.0403(4) Uani 1 1 d . . . . .
H44A H 0.0726 0.5167 0.8648 0.060 Uiso 1 1 calc R U . . .
H44B H 0.0554 0.4566 0.8089 0.060 Uiso 1 1 calc R U . . .
H44C H -0.0414 0.4986 0.8272 0.060 Uiso 1 1 calc R U . . .
C45 C -0.14709(12) 0.59494(10) 0.72889(9) 0.0341(4) Uani 1 1 d . . . . .
H45A H -0.1677 0.6425 0.7356 0.051 Uiso 1 1 calc R U . . .
H45B H -0.1635 0.5664 0.7666 0.051 Uiso 1 1 calc R U . . .
H45C H -0.1844 0.5777 0.6852 0.051 Uiso 1 1 calc R U . . .

loop_
_atom_site_aniso_label
_atom_site_aniso_U_11
_atom_site_aniso_U_22
_atom_site_aniso_U_33
_atom_site_aniso_U_23
_atom_site_aniso_U_13
_atom_site_aniso_U_12
W1 0.01002(2) 0.01221(2) 0.01285(2) -0.00226(2) 0.00169(2) 0.00040(2)
Br1 0.01991(6) 0.02433(7) 0.02088(6) 0.00442(5) 0.00655(5) 0.00038(5)
B1 0.0119(6) 0.0219(7) 0.0173(6) -0.0040(5) 0.0021(5) -0.0004(5)
N1 0.0127(4) 0.0187(5) 0.0154(5) -0.0044(4) 0.0021(4) 0.0005(4)
N2 0.0116(4) 0.0194(5) 0.0153(5) -0.0033(4) 0.0011(4) -0.0013(4)
N3 0.0128(4) 0.0155(5) 0.0174(5) -0.0030(4) 0.0012(4) 0.0012(4)
N4 0.0121(4) 0.0188(5) 0.0186(5) -0.0040(4) 0.0023(4) 0.0026(4)
N5 0.0137(5) 0.0145(5) 0.0161(5) -0.0021(4) 0.0028(4) -0.0001(4)
N6 0.0126(4) 0.0194(5) 0.0167(5) -0.0040(4) 0.0038(4) -0.0030(4)
O1 0.0223(5) 0.0190(5) 0.0292(5) -0.0062(4) 0.0018(4) 0.0036(4)
P1 0.01396(14) 0.02405(17) 0.01871(16) -0.00189(13) 0.00085(12) 0.00535(12)
C1 0.0130(5) 0.0177(6) 0.0145(5) -0.0012(4) 0.0021(4) 0.0002(4)
C2 0.0127(5) 0.0163(5) 0.0160(5) -0.0032(4) 0.0020(4) -0.0019(4)
C3A 0.0118(11) 0.0331(17) 0.0231(14) -0.0114(8) 0.0009(7) 0.0022(7)
C4A 0.0174(11) 0.0505(18) 0.0293(15) -0.0121(10) -0.0053(8) 0.0025(11)
C5A 0.0184(12) 0.072(3) 0.0388(17) -0.0257(15) -0.0041(9) -0.0068(13)
C6A 0.0227(13) 0.054(2) 0.056(3) -0.0310(19) 0.0078(13) -0.0146(12)
C7A 0.0266(13) 0.0365(14) 0.057(3) -0.0120(13) 0.0085(15) -0.0088(9)
C8A 0.0200(10) 0.0381(15) 0.036(2) -0.0095(14) 0.0018(13) -0.0029(7)
C9 0.0121(5) 0.0229(6) 0.0243(6) -0.0058(5) 0.0034(5) 0.0011(5)
C10 0.0165(6) 0.0205(6) 0.0387(8) -0.0026(6) 0.0096(6) 0.0002(5)
C11 0.0232(7) 0.0218(7) 0.0539(11) -0.0105(7) 0.0200(7) -0.0018(6)
C12 0.0204(7) 0.0361(8) 0.0412(9) -0.0192(7) 0.0157(6) -0.0079(6)
C13 0.0224(7) 0.0448(9) 0.0263(7) -0.0082(7) 0.0090(6) -0.0012(6)
C14 0.0215(6) 0.0330(8) 0.0249(7) -0.0038(6) 0.0052(5) 0.0066(6)
C15 0.0163(5) 0.0205(6) 0.0163(6) -0.0055(5) 0.0015(4) 0.0016(5)
C16 0.0198(6) 0.0222(6) 0.0220(6) -0.0090(5) 0.0025(5) -0.0006(5)
C17 0.0177(6) 0.0330(8) 0.0314(8) -0.0126(6) 0.0048(6) -0.0042(6)
C18 0.0176(6) 0.0369(9) 0.0333(8) -0.0143(7) 0.0058(6) 0.0027(6)
C19 0.0224(6) 0.0238(7) 0.0268(7) -0.0091(5) 0.0028(5) 0.0047(5)
C20 0.0190(6) 0.0194(6) 0.0194(6) -0.0045(5) 0.0010(5) 0.0014(5)
P2A 0.0137(2) 0.0172(3) 0.0185(3) -0.0066(3) 0.0018(2) -0.0016(2)
C21A 0.0199(7) 0.0290(10) 0.0168(7) -0.0083(6) -0.0017(6) 0.0048(7)
C22A 0.0386(11) 0.0410(14) 0.0290(10) 0.0073(9) -0.0040(8) -0.0026(9)
C23A 0.0674(17) 0.0574(19) 0.0305(11) 0.0162(11) 0.0000(11) 0.0054(13)
C24A 0.0704(17) 0.067(2) 0.0193(9) 0.0008(10) -0.0084(10) 0.0264(15)
C25A 0.0379(11) 0.0613(19) 0.0267(10) -0.0138(12) -0.0140(9) 0.0156(13)
C26A 0.0236(8) 0.0403(12) 0.0271(10) -0.0168(9) -0.0039(7) 0.0068(8)
C27 0.0139(5) 0.0208(6) 0.0152(5) -0.0029(4) 0.0007(4) -0.0007(4)
C28 0.0204(6) 0.0157(6) 0.0145(5) -0.0028(4) 0.0014(5) 0.0020(5)
C29 0.0231(6) 0.0147(6) 0.0149(5) -0.0021(4) -0.0013(5) -0.0012(5)
C30 0.0172(6) 0.0176(6) 0.0159(6) 0.0000(4) -0.0013(4) -0.0038(5)
C31 0.0253(7) 0.0314(8) 0.0189(6) -0.0078(5) 0.0048(5) 0.0070(6)
C32 0.0315(7) 0.0259(7) 0.0186(6) -0.0073(5) -0.0023(6) -0.0016(6)
C33 0.0173(6) 0.0386(9) 0.0237(7) -0.0040(6) -0.0015(5) -0.0065(6)
C34 0.0214(6) 0.0151(6) 0.0186(6) -0.0014(5) 0.0009(5) 0.0023(5)
C35 0.0264(7) 0.0178(6) 0.0216(6) -0.0020(5) 0.0020(5) 0.0080(5)
C36 0.0210(6) 0.0233(6) 0.0208(6) -0.0038(5) 0.0028(5) 0.0086(5)
C37 0.0288(7) 0.0153(6) 0.0370(8) -0.0012(6) 0.0048(6) -0.0042(5)
C38 0.0417(9) 0.0185(7) 0.0382(9) -0.0046(6) 0.0027(7) 0.0106(6)
C39 0.0214(7) 0.0385(9) 0.0485(11) -0.0067(8) 0.0085(7) 0.0116(6)
C40 0.0243(6) 0.0141(6) 0.0179(6) 0.0003(4) 0.0044(5) -0.0007(5)
C41 0.0284(7) 0.0204(6) 0.0224(6) -0.0001(5) 0.0094(5) -0.0053(5)
C42 0.0212(6) 0.0244(7) 0.0199(6) -0.0053(5) 0.0080(5) -0.0079(5)
C43 0.0312(8) 0.0271(7) 0.0283(8) 0.0097(6) 0.0070(6) 0.0087(6)
C44 0.0462(10) 0.0366(9) 0.0419(10) 0.0150(8) 0.0187(8) -0.0044(8)
C45 0.0224(7) 0.0491(10) 0.0330(8) 0.0015(7) 0.0114(6) -0.0103(7)

loop_
_atom_type_symbol
_atom_type_description
_atom_type_scat_dispersion_real
_atom_type_scat_dispersion_imag
_atom_type_scat_source
C C 0.0033 0.0016 'International Tables Vol C Tables 4.2.6.8 and 6.1.1.4'
H H 0.0000 0.0000 'International Tables Vol C Tables 4.2.6.8 and 6.1.1.4'
B B 0.0013 0.0007 'International Tables Vol C Tables 4.2.6.8 and 6.1.1.4'
N N 0.0061 0.0033 'International Tables Vol C Tables 4.2.6.8 and 6.1.1.4'
O O 0.0106 0.0060 'International Tables Vol C Tables 4.2.6.8 and 6.1.1.4'
P P 0.1023 0.0942 'International Tables Vol C Tables 4.2.6.8 and 6.1.1.4'
Br Br -0.2901 2.4595 'International Tables Vol C Tables 4.2.6.8 and 6.1.1.4'
W W -0.8490 6.8722 'International Tables Vol C Tables 4.2.6.8 and 6.1.1.4'

loop_
_geom_angle_atom_site_label_1
_geom_angle_atom_site_label_2
_geom_angle_atom_site_label_3
_geom_angle
_geom_angle_site_symmetry_1
_geom_angle_site_symmetry_3
_geom_angle_publ_flag
C27 W1 C2 110.09(5) . . ?
C27 W1 C1 73.32(5) . . ?
C2 W1 C1 37.96(5) . . ?
C27 W1 N5 90.12(5) . . ?
C2 W1 N5 91.06(5) . . ?
C1 W1 N5 100.33(5) . . ?
C27 W1 N3 165.64(5) . . ?
C2 W1 N3 84.03(5) . . ?
C1 W1 N3 121.03(4) . . ?
N5 W1 N3 86.97(4) . . ?
C27 W1 N1 83.75(5) . . ?
C2 W1 N1 162.74(4) . . ?
C1 W1 N1 157.05(4) . . ?
N5 W1 N1 78.30(4) . . ?
N3 W1 N1 81.90(4) . . ?
C27 W1 Br1 93.72(4) . . ?
C2 W1 Br1 103.90(4) . . ?
C1 W1 Br1 97.47(4) . . ?
N5 W1 Br1 162.15(3) . . ?
N3 W1 Br1 85.00(3) . . ?
N1 W1 Br1 84.79(3) . . ?
N4 B1 N2 109.97(11) . . ?
N4 B1 N6 109.86(11) . . ?
N2 B1 N6 106.70(11) . . ?
N4 B1 H1 110.1 . . ?
N2 B1 H1 110.1 . . ?
N6 B1 H1 110.1 . . ?
C28 N1 N2 106.32(10) . . ?
C28 N1 W1 134.38(9) . . ?
N2 N1 W1 119.18(8) . . ?
C30 N2 N1 109.96(10) . . ?
C30 N2 B1 129.01(11) . . ?
N1 N2 B1 120.60(10) . . ?
C34 N3 N4 106.37(11) . . ?
C34 N3 W1 133.34(9) . . ?
N4 N3 W1 119.90(8) . . ?
C36 N4 N3 110.03(11) . . ?
C36 N4 B1 129.97(12) . . ?
N3 N4 B1 119.99(10) . . ?
C40 N5 N6 106.90(11) . . ?
C40 N5 W1 132.30(9) . . ?
N6 N5 W1 120.69(8) . . ?
C42 N6 N5 109.60(11) . . ?
C42 N6 B1 130.00(11) . . ?
N5 N6 B1 119.84(10) . . ?
C1 P1 C3A 101.62(15) . . ?
C1 P1 C9 104.40(6) . . ?
C3A P1 C9 100.60(18) . . ?
C1 P1 C3B 99.2(8) . . ?
C9 P1 C3B 98.4(9) . . ?
C2 C1 P1 135.18(10) . . ?
C2 C1 W1 70.15(8) . . ?
P1 C1 W1 154.44(7) . . ?
C1 C2 P2A 134.18(11) . . ?
C1 C2 P2B 136.7(3) . . ?
C1 C2 W1 71.89(8) . . ?
P2A C2 W1 153.77(8) . . ?
P2B C2 W1 148.3(3) . . ?
C8A C3A C4A 118.2(3) . . ?
C8A C3A P1 124.7(3) . . ?
C4A C3A P1 117.1(3) . . ?
C5A C4A C3A 120.9(4) . . ?
C5A C4A H4A 119.6 . . ?
C3A C4A H4A 119.6 . . ?
C6A C5A C4A 120.1(3) . . ?
C6A C5A H5A 120.0 . . ?
C4A C5A H5A 120.0 . . ?
C5A C6A C7A 120.3(2) . . ?
C5A C6A H6A 119.8 . . ?
C7A C6A H6A 119.8 . . ?
C6A C7A C8A 119.5(3) . . ?
C6A C7A H7A 120.3 . . ?
C8A C7A H7A 120.3 . . ?
C3A C8A C7A 121.1(3) . . ?
C3A C8A H8A 119.5 . . ?
C7A C8A H8A 119.5 . . ?
C4B C3B C8B 120.0 . . ?
C4B C3B P1 123.2(12) . . ?
C8B C3B P1 116.8(12) . . ?
C3B C4B C5B 120.0 . . ?
C3B C4B H4B 120.0 . . ?
C5B C4B H4B 120.0 . . ?
C6B C5B C4B 120.0 . . ?
C6B C5B H5B 120.0 . . ?
C4B C5B H5B 120.0 . . ?
C5B C6B C7B 120.0 . . ?
C5B C6B H6B 120.0 . . ?
C7B C6B H6B 120.0 . . ?
C8B C7B C6B 120.0 . . ?
C8B C7B H7B 120.0 . . ?
C6B C7B H7B 120.0 . . ?
C7B C8B C3B 120.0 . . ?
C7B C8B H8B 120.0 . . ?
C3B C8B H8B 120.0 . . ?
C14 C9 C10 119.07(13) . . ?
C14 C9 P1 123.59(11) . . ?
C10 C9 P1 117.34(12) . . ?
C11 C10 C9 120.12(15) . . ?
C11 C10 H10 119.9 . . ?
C9 C10 H10 119.9 . . ?
C12 C11 C10 120.31(15) . . ?
C12 C11 H11 119.8 . . ?
C10 C11 H11 119.8 . . ?
C11 C12 C13 120.02(14) . . ?
C11 C12 H12 120.0 . . ?
C13 C12 H12 120.0 . . ?
C14 C13 C12 119.93(16) . . ?
C14 C13 H13 120.0 . . ?
C12 C13 H13 120.0 . . ?
C13 C14 C9 120.51(15) . . ?
C13 C14 H14 119.7 . . ?
C9 C14 H14 119.7 . . ?
C16 C15 C20 118.65(12) . . ?
C16 C15 P2A 125.05(11) . . ?
C20 C15 P2A 116.17(11) . . ?
C16 C15 P2B 129.6(3) . . ?
C20 C15 P2B 111.5(3) . . ?
C17 C16 C15 120.58(13) . . ?
C17 C16 H16 119.7 . . ?
C15 C16 H16 119.7 . . ?
C18 C17 C16 120.13(14) . . ?
C18 C17 H17 119.9 . . ?
C16 C17 H17 119.9 . . ?
C17 C18 C19 120.10(14) . . ?
C17 C18 H18 120.0 . . ?
C19 C18 H18 120.0 . . ?
C18 C19 C20 119.69(13) . . ?
C18 C19 H19 120.2 . . ?
C20 C19 H19 120.2 . . ?
C19 C20 C15 120.84(13) . . ?
C19 C20 H20 119.6 . . ?
C15 C20 H20 119.6 . . ?
C2 P2A C15 105.56(7) . . ?
C2 P2A C21A 101.29(8) . . ?
C15 P2A C21A 102.76(9) . . ?
C22A C21A C26A 118.50(18) . . ?
C22A C21A P2A 123.56(13) . . ?
C26A C21A P2A 117.93(16) . . ?
C23A C22A C21A 120.6(2) . . ?
C23A C22A H22A 119.7 . . ?
C21A C22A H22A 119.7 . . ?
C24A C23A C22A 119.9(2) . . ?
C24A C23A H23A 120.0 . . ?
C22A C23A H23A 120.0 . . ?
C23A C24A C25A 120.4(2) . . ?
C23A C24A H24A 119.8 . . ?
C25A C24A H24A 119.8 . . ?
C24A C25A C26A 119.6(2) . . ?
C24A C25A H25A 120.2 . . ?
C26A C25A H25A 120.2 . . ?
C25A C26A C21A 120.8(2) . . ?
C25A C26A H26A 119.6 . . ?
C21A C26A H26A 119.6 . . ?
C2 P2B C21B 98.5(5) . . ?
C2 P2B C15 103.2(4) . . ?
C21B P2B C15 95.1(5) . . ?
C22B C21B C26B 120.0 . . ?
C22B C21B P2B 117.1(6) . . ?
C26B C21B P2B 122.9(6) . . ?
C21B C22B C23B 120.0 . . ?
C21B C22B H22B 120.0 . . ?
C23B C22B H22B 120.0 . . ?
C24B C23B C22B 120.0 . . ?
C24B C23B H23B 120.0 . . ?
C22B C23B H23B 120.0 . . ?
C23B C24B C25B 120.0 . . ?
C23B C24B H24B 120.0 . . ?
C25B C24B H24B 120.0 . . ?
C24B C25B C26B 120.0 . . ?
C24B C25B H25B 120.0 . . ?
C26B C25B H25B 120.0 . . ?
C25B C26B C21B 120.0 . . ?
C25B C26B H26B 120.0 . . ?
C21B C26B H26B 120.0 . . ?
O1 C27 W1 174.95(12) . . ?
N1 C28 C29 110.02(12) . . ?
N1 C28 C31 124.91(12) . . ?
C29 C28 C31 125.06(12) . . ?
C30 C29 C28 105.57(11) . . ?
C30 C29 C32 128.13(13) . . ?
C28 C29 C32 126.30(13) . . ?
N2 C30 C29 108.13(11) . . ?
N2 C30 C33 122.53(12) . . ?
C29 C30 C33 129.29(12) . . ?
C28 C31 H31A 109.5 . . ?
C28 C31 H31B 109.5 . . ?
H31A C31 H31B 109.5 . . ?
C28 C31 H31C 109.5 . . ?
H31A C31 H31C 109.5 . . ?
H31B C31 H31C 109.5 . . ?
C29 C32 H32A 109.5 . . ?
C29 C32 H32B 109.5 . . ?
H32A C32 H32B 109.5 . . ?
C29 C32 H32C 109.5 . . ?
H32A C32 H32C 109.5 . . ?
H32B C32 H32C 109.5 . . ?
C30 C33 H33A 109.5 . . ?
C30 C33 H33B 109.5 . . ?
H33A C33 H33B 109.5 . . ?
C30 C33 H33C 109.5 . . ?
H33A C33 H33C 109.5 . . ?
H33B C33 H33C 109.5 . . ?
N3 C34 C35 109.93(12) . . ?
N3 C34 C37 124.95(12) . . ?
C35 C34 C37 125.12(13) . . ?
C36 C35 C34 105.51(12) . . ?
C36 C35 C38 128.49(14) . . ?
C34 C35 C38 126.00(14) . . ?
N4 C36 C35 108.15(12) . . ?
N4 C36 C39 122.44(14) . . ?
C35 C36 C39 129.40(14) . . ?
C34 C37 H37A 109.5 . . ?
C34 C37 H37B 109.5 . . ?
H37A C37 H37B 109.5 . . ?
C34 C37 H37C 109.5 . . ?
H37A C37 H37C 109.5 . . ?
H37B C37 H37C 109.5 . . ?
C35 C38 H38A 109.5 . . ?
C35 C38 H38B 109.5 . . ?
H38A C38 H38B 109.5 . . ?
C35 C38 H38C 109.5 . . ?
H38A C38 H38C 109.5 . . ?
H38B C38 H38C 109.5 . . ?
C36 C39 H39A 109.5 . . ?
C36 C39 H39B 109.5 . . ?
H39A C39 H39B 109.5 . . ?
C36 C39 H39C 109.5 . . ?
H39A C39 H39C 109.5 . . ?
H39B C39 H39C 109.5 . . ?
N5 C40 C41 109.60(12) . . ?
N5 C40 C43 124.09(12) . . ?
C41 C40 C43 126.29(13) . . ?
C42 C41 C40 105.62(12) . . ?
C42 C41 C44 128.50(14) . . ?
C40 C41 C44 125.86(15) . . ?
N6 C42 C41 108.27(12) . . ?
N6 C42 C45 121.94(14) . . ?
C41 C42 C45 129.78(14) . . ?
C40 C43 H43A 109.5 . . ?
C40 C43 H43B 109.5 . . ?
H43A C43 H43B 109.5 . . ?
C40 C43 H43C 109.5 . . ?
H43A C43 H43C 109.5 . . ?
H43B C43 H43C 109.5 . . ?
C41 C44 H44A 109.5 . . ?
C41 C44 H44B 109.5 . . ?
H44A C44 H44B 109.5 . . ?
C41 C44 H44C 109.5 . . ?
H44A C44 H44C 109.5 . . ?
H44B C44 H44C 109.5 . . ?
C42 C45 H45A 109.5 . . ?
C42 C45 H45B 109.5 . . ?
H45A C45 H45B 109.5 . . ?
C42 C45 H45C 109.5 . . ?
H45A C45 H45C 109.5 . . ?
H45B C45 H45C 109.5 . . ?

loop_
_geom_bond_atom_site_label_1
_geom_bond_atom_site_label_2
_geom_bond_distance
_geom_bond_site_symmetry_2
_geom_bond_publ_flag
W1 C27 1.9665(13) . ?
W1 C2 2.0407(12) . ?
W1 C1 2.0621(13) . ?
W1 N5 2.1785(11) . ?
W1 N3 2.2340(11) . ?
W1 N1 2.2348(11) . ?
W1 Br1 2.58689(15) . ?
B1 N4 1.5277(19) . ?
B1 N2 1.5400(18) . ?
B1 N6 1.5441(19) . ?
B1 H1 1.0000 . ?
N1 C28 1.3535(16) . ?
N1 N2 1.3770(15) . ?
N2 C30 1.3524(16) . ?
N3 C34 1.3510(17) . ?
N3 N4 1.3692(15) . ?
N4 C36 1.3567(17) . ?
N5 C40 1.3519(17) . ?
N5 N6 1.3734(15) . ?
N6 C42 1.3551(17) . ?
O1 C27 1.1565(16) . ?
P1 C1 1.8007(13) . ?
P1 C3A 1.828(4) . ?
P1 C9 1.8301(14) . ?
P1 C3B 1.874(19) . ?
C1 C2 1.3344(17) . ?
C2 P2A 1.7965(15) . ?
C2 P2B 1.806(9) . ?
C3A C8A 1.387(4) . ?
C3A C4A 1.397(4) . ?
C4A C5A 1.392(4) . ?
C4A H4A 0.9500 . ?
C5A C6A 1.370(6) . ?
C5A H5A 0.9500 . ?
C6A C7A 1.388(5) . ?
C6A H6A 0.9500 . ?
C7A C8A 1.395(3) . ?
C7A H7A 0.9500 . ?
C8A H8A 0.9500 . ?
C3B C4B 1.3900 . ?
C3B C8B 1.3900 . ?
C4B C5B 1.3900 . ?
C4B H4B 0.9500 . ?
C5B C6B 1.3900 . ?
C5B H5B 0.9500 . ?
C6B C7B 1.3900 . ?
C6B H6B 0.9500 . ?
C7B C8B 1.3900 . ?
C7B H7B 0.9500 . ?
C8B H8B 0.9500 . ?
C9 C14 1.393(2) . ?
C9 C10 1.398(2) . ?
C10 C11 1.394(2) . ?
C10 H10 0.9500 . ?
C11 C12 1.378(3) . ?
C11 H11 0.9500 . ?
C12 C13 1.391(3) . ?
C12 H12 0.9500 . ?
C13 C14 1.390(2) . ?
C13 H13 0.9500 . ?
C14 H14 0.9500 . ?
C15 C16 1.3931(19) . ?
C15 C20 1.4001(19) . ?
C15 P2A 1.8279(15) . ?
C15 P2B 1.878(9) . ?
C16 C17 1.391(2) . ?
C16 H16 0.9500 . ?
C17 C18 1.387(2) . ?
C17 H17 0.9500 . ?
C18 C19 1.388(2) . ?
C18 H18 0.9500 . ?
C19 C20 1.3912(19) . ?
C19 H19 0.9500 . ?
C20 H20 0.9500 . ?
P2A C21A 1.836(2) . ?
C21A C22A 1.393(3) . ?
C21A C26A 1.395(2) . ?
C22A C23A 1.392(3) . ?
C22A H22A 0.9500 . ?
C23A C24A 1.380(4) . ?
C23A H23A 0.9500 . ?
C24A C25A 1.380(4) . ?
C24A H24A 0.9500 . ?
C25A C26A 1.394(3) . ?
C25A H25A 0.9500 . ?
C26A H26A 0.9500 . ?
P2B C21B 1.845(6) . ?
C21B C22B 1.3900 . ?
C21B C26B 1.3900 . ?
C22B C23B 1.3900 . ?
C22B H22B 0.9500 . ?
C23B C24B 1.3900 . ?
C23B H23B 0.9500 . ?
C24B C25B 1.3900 . ?
C24B H24B 0.9500 . ?
C25B C26B 1.3900 . ?
C25B H25B 0.9500 . ?
C26B H26B 0.9500 . ?
C28 C29 1.3983(18) . ?
C28 C31 1.4903(19) . ?
C29 C30 1.3882(19) . ?
C29 C32 1.5037(19) . ?
C30 C33 1.4864(19) . ?
C31 H31A 0.9800 . ?
C31 H31B 0.9800 . ?
C31 H31C 0.9800 . ?
C32 H32A 0.9800 . ?
C32 H32B 0.9800 . ?
C32 H32C 0.9800 . ?
C33 H33A 0.9800 . ?
C33 H33B 0.9800 . ?
C33 H33C 0.9800 . ?
C34 C35 1.4031(19) . ?
C34 C37 1.494(2) . ?
C35 C36 1.379(2) . ?
C35 C38 1.501(2) . ?
C36 C39 1.498(2) . ?
C37 H37A 0.9800 . ?
C37 H37B 0.9800 . ?
C37 H37C 0.9800 . ?
C38 H38A 0.9800 . ?
C38 H38B 0.9800 . ?
C38 H38C 0.9800 . ?
C39 H39A 0.9800 . ?
C39 H39B 0.9800 . ?
C39 H39C 0.9800 . ?
C40 C41 1.402(2) . ?
C40 C43 1.488(2) . ?
C41 C42 1.386(2) . ?
C41 C44 1.501(2) . ?
C42 C45 1.501(2) . ?
C43 H43A 0.9800 . ?
C43 H43B 0.9800 . ?
C43 H43C 0.9800 . ?
C44 H44A 0.9800 . ?
C44 H44B 0.9800 . ?
C44 H44C 0.9800 . ?
C45 H45A 0.9800 . ?
C45 H45B 0.9800 . ?
C45 H45C 0.9800 . ?

loop_
_geom_torsion_atom_site_label_1
_geom_torsion_atom_site_label_2
_geom_torsion_atom_site_label_3
_geom_torsion_atom_site_label_4
_geom_torsion
_geom_torsion_site_symmetry_1
_geom_torsion_site_symmetry_2
_geom_torsion_site_symmetry_3
_geom_torsion_site_symmetry_4
_geom_torsion_publ_flag
C28 N1 N2 C30 0.14(14) . . . . ?
W1 N1 N2 C30 -176.32(9) . . . . ?
C28 N1 N2 B1 173.17(12) . . . . ?
W1 N1 N2 B1 -3.28(15) . . . . ?
N4 B1 N2 C30 -126.94(14) . . . . ?
N6 B1 N2 C30 113.96(14) . . . . ?
N4 B1 N2 N1 61.49(15) . . . . ?
N6 B1 N2 N1 -57.61(15) . . . . ?
C34 N3 N4 C36 -0.25(15) . . . . ?
W1 N3 N4 C36 173.52(9) . . . . ?
C34 N3 N4 B1 178.31(12) . . . . ?
W1 N3 N4 B1 -7.91(15) . . . . ?
N2 B1 N4 C36 123.83(14) . . . . ?
N6 B1 N4 C36 -119.02(15) . . . . ?
N2 B1 N4 N3 -54.41(15) . . . . ?
N6 B1 N4 N3 62.74(15) . . . . ?
C40 N5 N6 C42 -0.08(14) . . . . ?
W1 N5 N6 C42 -176.65(8) . . . . ?
C40 N5 N6 B1 -172.35(11) . . . . ?
W1 N5 N6 B1 11.08(14) . . . . ?
N4 B1 N6 C42 124.13(14) . . . . ?
N2 B1 N6 C42 -116.69(14) . . . . ?
N4 B1 N6 N5 -65.39(14) . . . . ?
N2 B1 N6 N5 53.79(14) . . . . ?
C3A P1 C1 C2 -50.5(2) . . . . ?
C9 P1 C1 C2 -154.74(14) . . . . ?
C3B P1 C1 C2 -53.5(9) . . . . ?
C3A P1 C1 W1 138.6(2) . . . . ?
C9 P1 C1 W1 34.27(19) . . . . ?
C3B P1 C1 W1 135.5(9) . . . . ?
P1 C1 C2 P2A 7.5(2) . . . . ?
W1 C1 C2 P2A -176.61(15) . . . . ?
P1 C1 C2 P2B 20.6(4) . . . . ?
W1 C1 C2 P2B -163.5(4) . . . . ?
P1 C1 C2 W1 -175.88(14) . . . . ?
C1 P1 C3A C8A -29.8(4) . . . . ?
C9 P1 C3A C8A 77.5(4) . . . . ?
C1 P1 C3A C4A 151.3(2) . . . . ?
C9 P1 C3A C4A -101.5(3) . . . . ?
C8A C3A C4A C5A -0.4(3) . . . . ?
P1 C3A C4A C5A 178.7(3) . . . . ?
C3A C4A C5A C6A -0.2(3) . . . . ?
C4A C5A C6A C7A 0.0(4) . . . . ?
C5A C6A C7A C8A 0.8(4) . . . . ?
C4A C3A C8A C7A 1.2(4) . . . . ?
P1 C3A C8A C7A -177.7(4) . . . . ?
C6A C7A C8A C3A -1.5(4) . . . . ?
C1 P1 C3B C4B -34.3(19) . . . . ?
C9 P1 C3B C4B 71.9(18) . . . . ?
C1 P1 C3B C8B 146.3(10) . . . . ?
C9 P1 C3B C8B -107.5(10) . . . . ?
C8B C3B C4B C5B 0.0 . . . . ?
P1 C3B C4B C5B -179(2) . . . . ?
C3B C4B C5B C6B 0.0 . . . . ?
C4B C5B C6B C7B 0.0 . . . . ?
C5B C6B C7B C8B 0.0 . . . . ?
C6B C7B C8B C3B 0.0 . . . . ?
C4B C3B C8B C7B 0.0 . . . . ?
P1 C3B C8B C7B 179(2) . . . . ?
C1 P1 C9 C14 39.44(14) . . . . ?
C3A P1 C9 C14 -65.6(2) . . . . ?
C3B P1 C9 C14 -62.4(7) . . . . ?
C1 P1 C9 C10 -140.19(11) . . . . ?
C3A P1 C9 C10 114.76(18) . . . . ?
C3B P1 C9 C10 118.0(7) . . . . ?
C14 C9 C10 C11 -1.3(2) . . . . ?
P1 C9 C10 C11 178.37(11) . . . . ?
C9 C10 C11 C12 -0.5(2) . . . . ?
C10 C11 C12 C13 1.7(2) . . . . ?
C11 C12 C13 C14 -1.1(2) . . . . ?
C12 C13 C14 C9 -0.7(2) . . . . ?
C10 C9 C14 C13 1.9(2) . . . . ?
P1 C9 C14 C13 -177.73(12) . . . . ?
C20 C15 C16 C17 -0.5(2) . . . . ?
P2A C15 C16 C17 175.24(13) . . . . ?
P2B C15 C16 C17 -174.7(3) . . . . ?
C15 C16 C17 C18 -0.5(2) . . . . ?
C16 C17 C18 C19 0.7(3) . . . . ?
C17 C18 C19 C20 0.1(3) . . . . ?
C18 C19 C20 C15 -1.2(2) . . . . ?
C16 C15 C20 C19 1.4(2) . . . . ?
P2A C15 C20 C19 -174.73(13) . . . . ?
P2B C15 C20 C19 176.6(3) . . . . ?
C1 C2 P2A C15 -155.52(14) . . . . ?
W1 C2 P2A C15 31.8(2) . . . . ?
C1 C2 P2A C21A -48.70(17) . . . . ?
W1 C2 P2A C21A 138.6(2) . . . . ?
C16 C15 P2A C2 34.42(17) . . . . ?
C20 C15 P2A C2 -149.71(12) . . . . ?
C16 C15 P2A C21A -71.33(15) . . . . ?
C20 C15 P2A C21A 104.54(12) . . . . ?
C2 P2A C21A C22A -58.28(18) . . . . ?
C15 P2A C21A C22A 50.72(19) . . . . ?
C2 P2A C21A C26A 120.42(14) . . . . ?
C15 P2A C21A C26A -130.58(14) . . . . ?
C26A C21A C22A C23A -2.9(3) . . . . ?
P2A C21A C22A C23A 175.81(19) . . . . ?
C21A C22A C23A C24A 1.5(4) . . . . ?
C22A C23A C24A C25A 0.9(4) . . . . ?
C23A C24A C25A C26A -1.9(4) . . . . ?
C24A C25A C26A C21A 0.4(3) . . . . ?
C22A C21A C26A C25A 1.9(3) . . . . ?
P2A C21A C26A C25A -176.87(16) . . . . ?
C1 C2 P2B C21B -55.7(6) . . . . ?
W1 C2 P2B C21B 155.3(5) . . . . ?
C1 C2 P2B C15 -153.0(2) . . . . ?
W1 C2 P2B C15 57.9(7) . . . . ?
C16 C15 P2B C2 16.2(5) . . . . ?
C20 C15 P2B C2 -158.3(2) . . . . ?
C16 C15 P2B C21B -83.8(6) . . . . ?
C20 C15 P2B C21B 101.7(5) . . . . ?
C2 P2B C21B C22B 114.3(6) . . . . ?
C15 P2B C21B C22B -141.5(6) . . . . ?
C2 P2B C21B C26B -63.7(8) . . . . ?
C15 P2B C21B C26B 40.5(8) . . . . ?
C26B C21B C22B C23B 0.0 . . . . ?
P2B C21B C22B C23B -178.1(9) . . . . ?
C21B C22B C23B C24B 0.0 . . . . ?
C22B C23B C24B C25B 0.0 . . . . ?
C23B C24B C25B C26B 0.0 . . . . ?
C24B C25B C26B C21B 0.0 . . . . ?
C22B C21B C26B C25B 0.0 . . . . ?
P2B C21B C26B C25B 177.9(10) . . . . ?
N2 N1 C28 C29 -0.55(15) . . . . ?
W1 N1 C28 C29 175.12(9) . . . . ?
N2 N1 C28 C31 178.69(13) . . . . ?
W1 N1 C28 C31 -5.6(2) . . . . ?
N1 C28 C29 C30 0.74(15) . . . . ?
C31 C28 C29 C30 -178.50(13) . . . . ?
N1 C28 C29 C32 -179.48(13) . . . . ?
C31 C28 C29 C32 1.3(2) . . . . ?
N1 N2 C30 C29 0.33(15) . . . . ?
B1 N2 C30 C29 -171.95(13) . . . . ?
N1 N2 C30 C33 -177.49(13) . . . . ?
B1 N2 C30 C33 10.2(2) . . . . ?
C28 C29 C30 N2 -0.64(15) . . . . ?
C32 C29 C30 N2 179.59(13) . . . . ?
C28 C29 C30 C33 176.98(14) . . . . ?
C32 C29 C30 C33 -2.8(2) . . . . ?
N4 N3 C34 C35 0.62(15) . . . . ?
W1 N3 C34 C35 -171.95(10) . . . . ?
N4 N3 C34 C37 -179.31(13) . . . . ?
W1 N3 C34 C37 8.1(2) . . . . ?
N3 C34 C35 C36 -0.75(16) . . . . ?
C37 C34 C35 C36 179.18(14) . . . . ?
N3 C34 C35 C38 179.11(14) . . . . ?
C37 C34 C35 C38 -1.0(2) . . . . ?
N3 N4 C36 C35 -0.22(16) . . . . ?
B1 N4 C36 C35 -178.59(13) . . . . ?
N3 N4 C36 C39 179.06(14) . . . . ?
B1 N4 C36 C39 0.7(2) . . . . ?
C34 C35 C36 N4 0.58(16) . . . . ?
C38 C35 C36 N4 -179.28(15) . . . . ?
C34 C35 C36 C39 -178.63(16) . . . . ?
C38 C35 C36 C39 1.5(3) . . . . ?
N6 N5 C40 C41 -0.82(15) . . . . ?
W1 N5 C40 C41 175.19(9) . . . . ?
N6 N5 C40 C43 177.79(13) . . . . ?
W1 N5 C40 C43 -6.2(2) . . . . ?
N5 C40 C41 C42 1.38(16) . . . . ?
C43 C40 C41 C42 -177.19(14) . . . . ?
N5 C40 C41 C44 179.98(15) . . . . ?
C43 C40 C41 C44 1.4(3) . . . . ?
N5 N6 C42 C41 0.95(15) . . . . ?
B1 N6 C42 C41 172.19(13) . . . . ?
N5 N6 C42 C45 -177.57(13) . . . . ?
B1 N6 C42 C45 -6.3(2) . . . . ?
C40 C41 C42 N6 -1.40(16) . . . . ?
C44 C41 C42 N6 -179.95(16) . . . . ?
C40 C41 C42 C45 176.96(15) . . . . ?
C44 C41 C42 C45 -1.6(3) . . . . ?

loop_
_platon_squeeze_void_nr
_platon_squeeze_void_average_x
_platon_squeeze_void_average_y
_platon_squeeze_void_average_z
_platon_squeeze_void_volume
_platon_squeeze_void_count_electrons
_platon_squeeze_void_content
1 0.000 0.500 0.000 462 107 ' '
2 0.500 1.000 0.500 462 107 ' '
